data_4516741
loop_
_publ_author_name
'Jeletic, Matthew S.'
'Hulley, Elliott B.'
'Helm, Monte L.'
'Mock, Michael T.'
'Appel, Aaron M.'
'Wiedner, Eric S.'
'Linehan, John C.'

_publ_section_title
;
 Understanding the Relationship Between Kinetics and Thermodynamics in CO2
 Hydrogenation Catalysis
;
_journal_issue 9
_journal_name_full 'ACS Catalysis'
_journal_page_first 6008
_journal_paper_doi 10.1021/acscatal.7b01673
_journal_volume 7
_journal_year 2017
_chemical_formula_moiety 'C20 H32 Co P4'
_chemical_formula_sum 'C20 H32 Co P4'
_chemical_formula_weight 455.26
_chemical_name_systematic CoH(dmpbz)
_space_group_crystal_system orthorhombic
_space_group_IT_number 41
_space_group_name_Hall 'A 2 -2ab'
_space_group_name_H-M_alt 'A e a 2'
_atom_sites_solution_hydrogens geom
_atom_sites_solution_primary direct
_audit_creation_date 2013-08-09
_audit_creation_method
;
  Olex2 1.2
  (compiled Apr 23 2013 17:59:47, GUI svn.r4466)
;
_cell_angle_alpha 90
_cell_angle_beta 90
_cell_angle_gamma 90
_cell_formula_units_Z 4
_cell_length_a 15.7643(5)
_cell_length_b 16.3813(5)
_cell_length_c 8.9459(2)
_cell_measurement_reflns_used 3716
_cell_measurement_temperature 140
_cell_measurement_theta_max 27.654
_cell_measurement_theta_min 2.486
_cell_volume 2310.19(11)
_computing_data_reduction 'SAINT v7.68A (Bruker, 2009)'
_computing_molecular_graphics
;
O. V. Dolomanov, L. J. Bourhis, R. J. Gildea, J. A. K. Howard and H. Puschmann,
OLEX2: a complete structure solution, refinement and analysis program.
J. Appl. Cryst. (2009). 42, 339-341.
;
_computing_publication_material
;
O. V. Dolomanov, L. J. Bourhis, R. J. Gildea, J. A. K. Howard and H. Puschmann,
OLEX2: a complete structure solution, refinement and analysis program.
J. Appl. Cryst. (2009). 42, 339-341.
;
_computing_structure_refinement
;
SHELXL, G.M. Sheldrick, Acta Cryst.
(2008). A64, 112-122
;
_computing_structure_solution
;
SHELXS, G.M. Sheldrick, Acta Cryst.
(2008). A64, 112-122
;
_diffrn_ambient_temperature 140.0
_diffrn_measured_fraction_theta_full 0.999
_diffrn_measured_fraction_theta_max 0.995
_diffrn_measurement_device_type 'Bruker APEX-II CCD'
_diffrn_measurement_method '\f and \w scans'
_diffrn_radiation_monochromator graphite
_diffrn_radiation_type MoK\a
_diffrn_radiation_wavelength 0.71073
_diffrn_reflns_av_R_equivalents 0.0311
_diffrn_reflns_av_unetI/netI 0.0387
_diffrn_reflns_Laue_measured_fraction_full 0.999
_diffrn_reflns_Laue_measured_fraction_max 0.995
_diffrn_reflns_limit_h_max 21
_diffrn_reflns_limit_h_min -22
_diffrn_reflns_limit_k_max 22
_diffrn_reflns_limit_k_min -22
_diffrn_reflns_limit_l_max 12
_diffrn_reflns_limit_l_min -12
_diffrn_reflns_number 12882
_diffrn_reflns_point_group_measured_fraction_full 0.982
_diffrn_reflns_point_group_measured_fraction_max 0.939
_diffrn_reflns_theta_full 25.242
_diffrn_reflns_theta_max 30.081
_diffrn_reflns_theta_min 2.487
_diffrn_standards_number 0
_exptl_absorpt_coefficient_mu 1.022
_exptl_absorpt_correction_T_max 1.0000
_exptl_absorpt_correction_T_min 0.9101
_exptl_absorpt_correction_type multi-scan
_exptl_absorpt_process_details
;
SADABS-2008/1 (Bruker,2008) was used for absorption correction.
wR2(int) was 0.0551 before and 0.0501 after correction.
The Ratio of minimum to maximum transmission is 0.9101.
The \l/2 correction factor is 0.0015.
;
_exptl_crystal_colour red
_exptl_crystal_colour_primary red
_exptl_crystal_density_diffrn 1.309
_exptl_crystal_description prism
_exptl_crystal_F_000 956
_exptl_crystal_preparation 'Selected from crystals of similar habit under a microscope.'
_exptl_crystal_size_max 0.2
_exptl_crystal_size_mid 0.1
_exptl_crystal_size_min 0.1
_refine_diff_density_max 0.320
_refine_diff_density_min -0.271
_refine_diff_density_rms 0.045
_refine_ls_abs_structure_details
;
 Classical Flack method preferred over Parsons because s.u. lower.
;
_refine_ls_abs_structure_Flack 0.02(2)
_refine_ls_extinction_method none
_refine_ls_goodness_of_fit_ref 1.023
_refine_ls_hydrogen_treatment constr
_refine_ls_matrix_type full
_refine_ls_number_parameters 185
_refine_ls_number_reflns 3192
_refine_ls_number_restraints 179
_refine_ls_restrained_S_all 1.005
_refine_ls_R_factor_all 0.0451
_refine_ls_R_factor_gt 0.0321
_refine_ls_shift/su_max 0.000
_refine_ls_shift/su_mean 0.000
_refine_ls_structure_factor_coef Fsqd
_refine_ls_weighting_details
;
 w=1/[\s^2^(Fo^2^)+(0.0307P)^2^+0.4074P]
 where P=(Fo^2^+2Fc^2^)/3
;
_refine_ls_weighting_scheme calc
_refine_ls_wR_factor_gt 0.0655
_refine_ls_wR_factor_ref 0.0700
_reflns_Friedel_coverage 0.779
_reflns_Friedel_fraction_full 0.962
_reflns_Friedel_fraction_max 0.876
_reflns_number_gt 2624
_reflns_number_total 3192
_reflns_threshold_expression 'I > 2\s(I)'
_cod_data_source_file cs7b01673_si_001.cif
_cod_data_source_block Co(dmpbz)2H
_cod_original_sg_symbol_Hall 'A 2 -2ac'
_cod_original_sg_symbol_H-M 'A b a 2'
_cod_database_code 4516741
_olex2_refinement_description
;
1. Fixed Uiso
 At 1.2 times of:
  All C(H) groups
 At 1.5 times of:
  All C(H,H,H) groups
2. Restrained distances
 P3-C13 \\sim P4-C18 \\sim P2-C8 \\sim P1-C3
 with sigma of 0.02
 P3-C11 \\sim P3-C12 \\sim P1-C2 \\sim P1-C1 \\sim P2-C9 \\sim P2-C10 \\sim P4-C19 \\sim P4-C20
 with sigma of 0.02
3. Uiso/Uaniso restraints and constraints
All non-hydrogen atoms have similar U: within 1.7A with sigma of 0.04 and sigma for terminal atoms of 0.08
Uanis(C8) = Uanis(C3)
Uanis(C13) = Uanis(C18)
Uanis(C11) = Uanis(C10)
Uanis(C1) = Uanis(C20)
4. Others
 Fixed Sof: C17(0.5) H17(0.5) C18(0.5) C13(0.5) C14(0.5) H14(0.5) C15(0.5)
 H15(0.5) C16(0.5) H16(0.5) C4(0.5) H4(0.5) C5(0.5) H5(0.5) C6(0.5) H6(0.5)
 C7(0.5) H7(0.5) C8(0.5) C3(0.5) C11(0.5) H11A(0.5) H11B(0.5) H11C(0.5)
 C10(0.5) H10A(0.5) H10B(0.5) H10C(0.5) C12(0.5) H12A(0.5) H12B(0.5) H12C(0.5)
 C9(0.5) H9A(0.5) H9B(0.5) H9C(0.5) C20(0.5) H20A(0.5) H20B(0.5) H20C(0.5)
 C1(0.5) H1A(0.5) H1B(0.5) H1C(0.5) C19(0.5) H19A(0.5) H19B(0.5) H19C(0.5)
 C2(0.5) H2A(0.5) H2B(0.5) H2C(0.5) P3(0.5) P2(0.5) P4(0.5) P1(0.5) Co1(0.5)
5.a Me refined with riding coordinates:
 C1(H1A,H1B,H1C)
5.b Aromatic/amide H refined with riding coordinates:
 C17(H17), C14(H14), C15(H15), C16(H16), C4(H4), C5(H5), C6(H6), C7(H7)
5.c Fitted hexagon refined as free rotating group:
 C17(C18,C13,C14,C15,C16), C4(C5,C6,C7,C8,C3)
5.d Idealised Me refined as rotating group:
 C11(H11A,H11B,H11C), C10(H10A,H10B,H10C), C12(H12A,H12B,H12C), C9(H9A,H9B,
 H9C), C20(H20A,H20B,H20C), C19(H19A,H19B,H19C), C2(H2A,H2B,H2C)
;
_shelx_space_group_comment
;
The symmetry employed for this shelxl refinement is uniquely defined
by the following loop, which should always be used as a source of
symmetry information in preference to the above space-group names.
They are only intended as comments.
;
_shelxl_version_number 2013-2

loop_
_space_group_symop_operation_xyz
'x, y, z'
'-x, -y, z'
'-x+1/2, y, z+1/2'
'x+1/2, -y, z+1/2'
'x, y+1/2, z+1/2'
'-x, -y+1/2, z+1/2'
'-x+1/2, y+1/2, z+1'
'x+1/2, -y+1/2, z+1'

loop_
_atom_site_label
_atom_site_type_symbol
_atom_site_fract_x
_atom_site_fract_y
_atom_site_fract_z
_atom_site_U_iso_or_equiv
_atom_site_adp_type
_atom_site_occupancy
_atom_site_site_symmetry_order
_atom_site_calc_flag
_atom_site_refinement_flags_posn
_atom_site_refinement_flags_adp
_atom_site_refinement_flags_occupancy
_atom_site_disorder_assembly
_atom_site_disorder_group
C17 C 0.4039(7) 0.7468(6) 0.8158(14) 0.054(4) Uani 0.5 1 d G U P A -1
H17 H 0.4412 0.7656 0.7398 0.064 Uiso 0.5 1 calc R U P A -1
C18 C 0.4137(6) 0.6688(5) 0.8744(13) 0.031(3) Uani 0.5 1 d DG U P A -1
C13 C 0.3592(8) 0.6412(5) 0.9857(13) 0.031(3) Uani 0.5 1 d DG U P A -1
C14 C 0.2949(8) 0.6917(7) 1.0384(14) 0.041(3) Uani 0.5 1 d G U P A -1
H14 H 0.2577 0.6729 1.1144 0.049 Uiso 0.5 1 calc R U P A -1
C15 C 0.2852(7) 0.7697(7) 0.9798(18) 0.052(4) Uani 0.5 1 d G U P A -1
H15 H 0.2412 0.8042 1.0158 0.062 Uiso 0.5 1 calc R U P A -1
C16 C 0.3397(8) 0.7973(5) 0.8685(18) 0.057(4) Uani 0.5 1 d G U P A -1
H16 H 0.3330 0.8506 0.8285 0.069 Uiso 0.5 1 calc R U P A -1
C4 C 0.6137(7) 0.2471(6) 0.8290(13) 0.0278(18) Uani 0.5 1 d G U P A -1
H4 H 0.5818 0.2221 0.7515 0.033 Uiso 0.5 1 calc R U P A -1
C5 C 0.6833(7) 0.2071(5) 0.8899(16) 0.032(2) Uani 0.5 1 d G U P A -1
H5 H 0.6990 0.1546 0.8541 0.038 Uiso 0.5 1 calc R U P A -1
C6 C 0.7300(7) 0.2437(7) 1.0033(17) 0.035(2) Uani 0.5 1 d G U P A -1
H6 H 0.7776 0.2163 1.0450 0.042 Uiso 0.5 1 calc R U P A -1
C7 C 0.7071(8) 0.3205(7) 1.0558(14) 0.035(3) Uani 0.5 1 d G U P A -1
H7 H 0.7390 0.3456 1.1333 0.042 Uiso 0.5 1 calc R U P A -1
C8 C 0.6375(7) 0.3606(5) 0.9949(13) 0.029(2) Uani 0.5 1 d DG U P A -1
C3 C 0.5908(5) 0.3239(6) 0.8815(13) 0.029(2) Uani 0.5 1 d DG U P A -1
C11 C 0.3952(17) 0.5576(14) 1.2559(17) 0.0415(9) Uani 0.5 1 d D U P A -1
H11A H 0.4499 0.5837 1.2770 0.062 Uiso 0.5 1 calc R U P A -1
H11B H 0.3919 0.5055 1.3092 0.062 Uiso 0.5 1 calc R U P A -1
H11C H 0.3491 0.5933 1.2892 0.062 Uiso 0.5 1 calc R U P A -1
C10 C 0.6063(17) 0.4446(14) 1.2653(17) 0.0415(9) Uani 0.5 1 d D U P A -1
H10A H 0.5646 0.4027 1.2916 0.062 Uiso 0.5 1 calc R U P A -1
H10B H 0.5929 0.4953 1.3185 0.062 Uiso 0.5 1 calc R U P A -1
H10C H 0.6631 0.4261 1.2939 0.062 Uiso 0.5 1 calc R U P A -1
C12 C 0.2786(8) 0.4904(10) 1.0614(19) 0.038(3) Uani 0.5 1 d D U P A -1
H12A H 0.2389 0.5266 1.1133 0.058 Uiso 0.5 1 calc R U P A -1
H12B H 0.2827 0.4385 1.1154 0.058 Uiso 0.5 1 calc R U P A -1
H12C H 0.2583 0.4803 0.9595 0.058 Uiso 0.5 1 calc R U P A -1
C9 C 0.7016(9) 0.5193(11) 1.034(2) 0.052(4) Uani 0.5 1 d D U P A -1
H9A H 0.7482 0.4911 1.0846 0.077 Uiso 0.5 1 calc R U P A -1
H9B H 0.6958 0.5746 1.0748 0.077 Uiso 0.5 1 calc R U P A -1
H9C H 0.7137 0.5226 0.9266 0.077 Uiso 0.5 1 calc R U P A -1
C20 C 0.4725(15) 0.6070(15) 0.6166(15) 0.0588(13) Uani 0.5 1 d D U P A -1
H20A H 0.4211 0.5763 0.5914 0.088 Uiso 0.5 1 calc R U P A -1
H20B H 0.5204 0.5858 0.5586 0.088 Uiso 0.5 1 calc R U P A -1
H20C H 0.4639 0.6648 0.5928 0.088 Uiso 0.5 1 calc R U P A -1
C1 C 0.5212(14) 0.3939(15) 0.6037(15) 0.0588(13) Uani 0.5 1 d D U P A -1
H1A H 0.5678 0.4327 0.5890 0.088 Uiso 0.5 1 calc R U P A -1
H1B H 0.4703 0.4141 0.5528 0.088 Uiso 0.5 1 calc R U P A -1
H1C H 0.5371 0.3407 0.5621 0.088 Uiso 0.5 1 calc R U P A -1
C19 C 0.5867(7) 0.6627(7) 0.8256(15) 0.067(3) Uani 0.5 1 d D U P A -1
H19A H 0.5744 0.7131 0.7709 0.101 Uiso 0.5 1 calc R U P A -1
H19B H 0.6355 0.6353 0.7798 0.101 Uiso 0.5 1 calc R U P A -1
H19C H 0.5998 0.6758 0.9300 0.101 Uiso 0.5 1 calc R U P A -1
C2 C 0.4168(6) 0.3036(5) 0.7992(13) 0.046(2) Uani 0.5 1 d D U P A -1
H2A H 0.4368 0.2572 0.7398 0.069 Uiso 0.5 1 calc R U P A -1
H2B H 0.3652 0.3260 0.7538 0.069 Uiso 0.5 1 calc R U P A -1
H2C H 0.4043 0.2854 0.9012 0.069 Uiso 0.5 1 calc R U P A -1
P3 P 0.3855(6) 0.5395(4) 1.0538(7) 0.0235(8) Uani 0.5 1 d D U P A -1
P2 P 0.6031(6) 0.4630(5) 1.0631(10) 0.0376(17) Uani 0.5 1 d D U P A -1
P4 P 0.4951(4) 0.5960(3) 0.8185(8) 0.0385(12) Uani 0.5 1 d D U P A -1
P1 P 0.4994(4) 0.3831(3) 0.8043(6) 0.0250(7) Uani 0.5 1 d D U P A -1
Co1 Co 0.48404(5) 0.48650(5) 0.94465(6) 0.02844(19) Uani 0.5 1 d . . P A -1

loop_
_atom_site_aniso_label
_atom_site_aniso_U_11
_atom_site_aniso_U_22
_atom_site_aniso_U_33
_atom_site_aniso_U_23
_atom_site_aniso_U_13
_atom_site_aniso_U_12
C17 0.071(9) 0.039(6) 0.051(7) -0.001(5) -0.026(5) 0.000(5)
C18 0.049(6) 0.018(4) 0.025(4) 0.000(3) -0.016(4) -0.001(3)
C13 0.049(6) 0.018(4) 0.025(4) 0.000(3) -0.016(4) -0.001(3)
C14 0.050(7) 0.033(4) 0.041(6) -0.008(4) -0.011(4) 0.014(4)
C15 0.057(7) 0.029(5) 0.069(10) -0.005(5) -0.018(6) 0.020(5)
C16 0.079(11) 0.029(5) 0.065(9) 0.001(4) -0.030(7) 0.000(5)
C4 0.029(3) 0.025(4) 0.029(4) -0.007(3) 0.000(3) 0.000(3)
C5 0.035(5) 0.024(4) 0.037(4) -0.008(3) -0.003(4) 0.010(3)
C6 0.033(4) 0.040(6) 0.031(3) 0.000(4) -0.007(3) 0.007(4)
C7 0.031(5) 0.037(5) 0.037(5) -0.012(4) -0.002(4) 0.000(4)
C8 0.023(4) 0.035(5) 0.028(4) 0.005(3) 0.008(3) 0.007(3)
C3 0.023(4) 0.035(5) 0.028(4) 0.005(3) 0.008(3) 0.007(3)
C11 0.057(2) 0.0426(19) 0.0249(19) 0.003(7) 0.005(7) 0.0032(15)
C10 0.057(2) 0.0426(19) 0.0249(19) 0.003(7) 0.005(7) 0.0032(15)
C12 0.042(5) 0.027(4) 0.046(7) -0.004(4) -0.005(5) -0.006(4)
C9 0.059(8) 0.042(6) 0.054(7) 0.007(4) -0.015(5) -0.002(5)
C20 0.076(3) 0.081(3) 0.019(2) 0.002(6) 0.010(5) 0.008(3)
C1 0.076(3) 0.081(3) 0.019(2) 0.002(6) 0.010(5) 0.008(3)
C19 0.063(5) 0.063(7) 0.076(6) 0.029(6) 0.000(4) -0.009(6)
C2 0.031(3) 0.039(5) 0.068(6) -0.003(4) -0.002(3) -0.010(3)
P3 0.0353(16) 0.0237(14) 0.0117(13) -0.0045(10) -0.0045(14) 0.0080(9)
P2 0.052(3) 0.0239(17) 0.037(2) -0.0062(12) 0.0177(16) -0.0013(15)
P4 0.0430(15) 0.045(3) 0.0277(15) 0.0098(16) -0.0033(10) 0.0034(17)
P1 0.0310(10) 0.0300(19) 0.0140(12) -0.0040(12) 0.0001(8) 0.0014(12)
Co1 0.0269(6) 0.0245(5) 0.0339(4) -0.0037(3) 0.0036(3) 0.0001(3)

loop_
_atom_type_symbol
_atom_type_description
_atom_type_scat_dispersion_real
_atom_type_scat_dispersion_imag
_atom_type_scat_source
C C 0.0033 0.0016 'International Tables Vol C Tables 4.2.6.8 and 6.1.1.4'
H H 0.0000 0.0000 'International Tables Vol C Tables 4.2.6.8 and 6.1.1.4'
Co Co 0.3494 0.9721 'International Tables Vol C Tables 4.2.6.8 and 6.1.1.4'
P P 0.1023 0.0942 'International Tables Vol C Tables 4.2.6.8 and 6.1.1.4'

loop_
_geom_angle_atom_site_label_1
_geom_angle_atom_site_label_2
_geom_angle_atom_site_label_3
_geom_angle
C18 C17 C16 120.0
C17 C18 C13 120.0
C17 C18 P4 125.2(7)
C13 C18 P4 114.8(6)
C18 C13 P3 113.3(7)
C14 C13 C18 120.0
C14 C13 P3 126.6(7)
C13 C14 C15 120.0
C16 C15 C14 120.0
C15 C16 C17 120.0
C5 C4 C3 120.0
C4 C5 C6 120.0
C7 C6 C5 120.0
C6 C7 C8 120.0
C7 C8 C3 120.0
C7 C8 P2 121.8(7)
C3 C8 P2 118.2(7)
C4 C3 P1 123.0(6)
C8 C3 C4 120.0
C8 C3 P1 117.0(6)
C13 P3 C11 101.6(8)
C13 P3 C12 101.6(8)
C13 P3 Co1 113.9(5)
C11 P3 C12 96.3(10)
C11 P3 Co1 118.6(9)
C12 P3 Co1 121.5(5)
C8 P2 Co1 104.4(5)
C10 P2 C8 99.6(9)
C10 P2 Co1 122.0(10)
C9 P2 C8 99.2(9)
C9 P2 C10 101.6(11)
C9 P2 Co1 124.9(5)
C18 P4 C20 93.9(8)
C18 P4 Co1 110.4(4)
C20 P4 Co1 125.8(8)
C19 P4 C18 99.0(6)
C19 P4 C20 97.4(9)
C19 P4 Co1 123.8(5)
C3 P1 Co1 106.5(4)
C1 P1 C3 105.5(8)
C1 P1 C2 100.2(9)
C1 P1 Co1 121.5(8)
C2 P1 C3 100.8(5)
C2 P1 Co1 119.9(4)
P3 Co1 P2 119.88(13)
P3 Co1 P4 87.6(3)
P3 Co1 P1 135.5(3)
P4 Co1 P2 109.5(3)
P1 Co1 P2 92.8(3)
P1 Co1 P4 110.48(9)

loop_
_geom_bond_atom_site_label_1
_geom_bond_atom_site_label_2
_geom_bond_distance
C17 C18 1.3900
C17 C16 1.3900
C18 C13 1.3900
C18 P4 1.822(9)
C13 C14 1.3900
C13 P3 1.821(9)
C14 C15 1.3900
C15 C16 1.3900
C4 C5 1.3900
C4 C3 1.3900
C5 C6 1.3900
C6 C7 1.3900
C7 C8 1.3900
C8 C3 1.3900
C8 P2 1.867(9)
C3 P1 1.869(8)
C11 P3 1.838(14)
C10 P2 1.835(14)
C12 P3 1.868(12)
C9 P2 1.825(13)
C20 P4 1.851(14)
C1 P1 1.836(13)
C19 P4 1.812(11)
C2 P1 1.842(9)
P3 Co1 2.030(6)
P2 Co1 2.189(8)
P4 Co1 2.126(4)
P1 Co1 2.123(5)
